data_2008340
loop_
_publ_author_name
'Yoshihara, Ryouko'
'Hosomi, Hiroyuki'
'Aoyama, Hiromu'
'Ohba, Shigeru'

_publ_section_title
;
 <i>N</i>-Propylimidazolidinetrione and
 <i>N</i>-methyl-<i>N</i>'-phenylethylimidazolidinetrione
;
_journal_issue 4
_journal_name_full 'Acta Crystallographica Section C'
_journal_page_first 594
_journal_page_last 596
_journal_paper_doi 10.1107/S0108270198017600
_journal_volume 55
_journal_year 1999
_chemical_formula_moiety 'C12 H12 N2 O3'
_chemical_formula_sum 'C12 H12 N2 O3'
_chemical_formula_weight 232.24
_chemical_name_common N-phenylethyl-N-methylimidazolidinetrione
_space_group_IT_number 15
_symmetry_cell_setting monoclinic
_symmetry_space_group_name_Hall '-C 2yc'
_symmetry_space_group_name_H-M 'C 1 2/c 1'
_cell_angle_alpha 90
_cell_angle_beta 88.66(3)
_cell_angle_gamma 90
_cell_formula_units_Z 8
_cell_length_a 49.87(2)
_cell_length_b 5.406(3)
_cell_length_c 8.471(3)
_cell_measurement_reflns_used 25
_cell_measurement_temperature 296
_cell_measurement_theta_max 14.8
_cell_measurement_theta_min 11.8
_cell_volume 2283.1(18)
_computing_cell_refinement 'MSC/AFC Diffractometer Control Software'
_computing_data_collection
;
MSC/AFC Diffractometer Control Software
(Molecular Structure Corporation, 1993)
;
_computing_data_reduction 'TEXSAN (Molecular Structure Corporation, 1998)'
_computing_molecular_graphics 'ORTEPII (Johnson, 1976)'
_computing_publication_material TEXSAN
_computing_structure_refinement TEXSAN
_computing_structure_solution 'SIR92 (Altomare et al., 1994)'
_diffrn_ambient_temperature 296
_diffrn_measurement_device_type 'Rigaku AFC7R'
_diffrn_measurement_method \w
_diffrn_radiation_monochromator graphite
_diffrn_radiation_source 'Rigaku rotating anode'
_diffrn_radiation_type 'Mo K\a'
_diffrn_radiation_wavelength 0.71073
_diffrn_reflns_av_R_equivalents 0.055
_diffrn_reflns_av_sigmaI/netI 0.142
_diffrn_reflns_limit_h_max 64
_diffrn_reflns_limit_h_min 0
_diffrn_reflns_limit_k_max 7
_diffrn_reflns_limit_k_min 0
_diffrn_reflns_limit_l_max 11
_diffrn_reflns_limit_l_min -11
_diffrn_reflns_number 2667
_diffrn_reflns_reduction_process 'Lp corrections applied'
_diffrn_reflns_theta_max 27.5
_diffrn_reflns_theta_min 2.5
_diffrn_standards_decay_% 0
_diffrn_standards_interval_count 150
_diffrn_standards_number 3
_exptl_absorpt_coefficient_mu 0.099
_exptl_absorpt_correction_T_max 0.990
_exptl_absorpt_correction_T_min 0.960
_exptl_absorpt_correction_type \y-scan
_exptl_absorpt_process_details '(North et al., 1968)'
_exptl_crystal_colour colourless
_exptl_crystal_density_diffrn 1.351
_exptl_crystal_density_method 'not measured'
_exptl_crystal_description plate-like
_exptl_crystal_F_000 976
_exptl_crystal_size_max 0.3
_exptl_crystal_size_mid 0.3
_exptl_crystal_size_min 0.1
_refine_diff_density_max 0.27
_refine_diff_density_min -0.33
_refine_ls_extinction_method none
_refine_ls_goodness_of_fit_ref 1.10
_refine_ls_hydrogen_treatment constr
_refine_ls_matrix_type full
_refine_ls_number_constraints 0
_refine_ls_number_parameters 154
_refine_ls_number_reflns 2638
_refine_ls_number_restraints 12
_refine_ls_R_factor_all 0.174
_refine_ls_R_factor_gt 0.052
_refine_ls_shift/su_max 0.02
_refine_ls_shift/su_mean 0.0000
_refine_ls_structure_factor_coef F
_refine_ls_weighting_details 'w = 1/[\s^2^(Fo) + 0.00265|Fo|^2^]'
_refine_ls_weighting_scheme calc
_refine_ls_wR_factor_ref 0.116
_reflns_number_gt 1124
_reflns_number_total 2638
_reflns_threshold_expression 'I > 2\s(I)'
_cod_data_source_file da1052.cif
_cod_data_source_block II
_cod_original_cell_volume 2282.9(17)
_cod_original_sg_symbol_H-M 'C 2/c'
_cod_original_formula_sum 'C12 H12 N2 O3 '
_cod_database_code 2008340
_cod_database_fobs_code 2008340

loop_
_symmetry_equiv_pos_as_xyz
x,y,z
-x,y,1/2-z
-x,-y,-z
x,-y,1/2+z
1/2+x,1/2+y,z
1/2-x,1/2+y,1/2-z
1/2-x,1/2-y,-z
1/2+x,1/2-y,1/2+z

loop_
_atom_site_label
_atom_site_fract_x
_atom_site_fract_y
_atom_site_fract_z
_atom_site_U_iso_or_equiv
_atom_site_adp_type
_atom_site_occupancy
_atom_site_type_symbol
O1 0.66738(4) -0.1039(4) 0.2391(2) 0.0534(6) Uani 1.00 O
O2 0.71924(5) 0.5094(5) 0.0300(3) 0.0717(8) Uani 1.00 O
O3 0.66249(5) 0.5888(5) -0.0647(3) 0.0642(7) Uani 1.00 O
N4 0.69967(4) 0.1727(5) 0.1515(3) 0.0438(6) Uani 1.00 N
N5 0.65717(4) 0.2312(5) 0.0826(2) 0.0420(6) Uani 1.00 N
C6 0.67390(6) 0.0760(6) 0.1679(3) 0.0401(7) Uani 1.00 C
C7 0.70024(6) 0.3826(6) 0.0642(3) 0.0476(7) Uani 1.00 C
C8 0.67105(6) 0.4238(6) 0.0154(3) 0.0448(7) Uani 1.00 C
C9 0.62872(6) 0.1831(6) 0.0614(3) 0.0490(8) Uani 1.00 C
C10 0.61113(6) 0.3117(7) 0.1834(4) 0.0578(9) Uani 1.00 C
C11 0.58180(6) 0.2813(6) 0.1480(3) 0.0492(8) Uani 1.00 C
C12 0.56669(7) 0.0904(7) 0.2109(4) 0.0617(10) Uani 1.00 C
C13 0.53995(8) 0.0642(8) 0.1743(5) 0.0730(10) Uani 1.00 C
C14 0.52784(7) 0.2299(8) 0.0751(5) 0.0710(10) Uani 1.00 C
C15 0.54275(8) 0.4179(8) 0.0110(5) 0.0720(10) Uani 1.00 C
C16 0.56938(7) 0.4440(7) 0.0474(4) 0.0610(10) Uani 1.00 C
C17 0.72268(6) 0.0630(7) 0.2289(4) 0.0610(10) Uani 1.00 C
H9A 0.6255 0.0078 0.0675 0.0598 Uiso 1.00 H
H9B 0.6239 0.2399 -0.0427 0.0598 Uiso 1.00 H
H10A 0.6144 0.2445 0.2857 0.0689 Uiso 1.00 H
H10B 0.6153 0.4864 0.1837 0.0689 Uiso 1.00 H
H12 0.5749 -0.0308 0.2804 0.0741 Uiso 1.00 H
H13 0.5293 -0.0700 0.2191 0.0885 Uiso 1.00 H
H14 0.5089 0.2129 0.0550 0.0828 Uiso 1.00 H
H15 0.5346 0.5364 -0.0623 0.0850 Uiso 1.00 H
H16 0.5797 0.5808 0.0035 0.0741 Uiso 1.00 H
H17A 0.7196 0.0616 0.3410 0.0721 Uiso 1.00 H
H17B 0.7249 -0.1075 0.1931 0.0721 Uiso 1.00 H
H17C 0.7385 0.1530 0.2027 0.0721 Uiso 1.00 H

loop_
_atom_site_aniso_label
_atom_site_aniso_U_11
_atom_site_aniso_U_22
_atom_site_aniso_U_33
_atom_site_aniso_U_12
_atom_site_aniso_U_13
_atom_site_aniso_U_23
O1 0.0630(10) 0.0490(10) 0.0480(10) -0.0070(10) 0.0085(10) 0.0100(10)
O2 0.0620(10) 0.067(2) 0.085(2) -0.0230(10) 0.0190(10) 0.0040(10)
O3 0.091(2) 0.0520(10) 0.0500(10) 0.0060(10) -0.0110(10) 0.0080(10)
N4 0.0390(10) 0.0470(10) 0.0450(10) -0.0020(10) 0.0045(9) 0.0000(10)
N5 0.0400(10) 0.0530(10) 0.0330(10) -0.0019(10) 0.0007(9) 0.0000(10)
C6 0.0430(10) 0.048(2) 0.0280(10) -0.0020(10) 0.0050(10) -0.0040(10)
C7 0.0560(10) 0.044(2) 0.0420(10) -0.0050(10) 0.0120(10) -0.0040(10)
C8 0.058(2) 0.045(2) 0.0320(10) -0.0010(10) 0.0000(10) -0.0040(10)
C9 0.0420(10) 0.061(2) 0.045(2) -0.0030(10) -0.0070(10) -0.0080(10)
C10 0.0490(10) 0.078(3) 0.046(2) 0.001(2) -0.0020(10) -0.012(2)
C11 0.0470(10) 0.061(2) 0.0390(10) 0.0040(10) 0.0020(10) -0.0130(10)
C12 0.063(2) 0.066(2) 0.056(2) 0.000(2) -0.002(2) 0.006(2)
C13 0.061(2) 0.079(3) 0.078(2) -0.016(2) 0.007(2) -0.003(2)
C14 0.048(2) 0.089(3) 0.077(2) -0.002(2) -0.003(2) -0.014(2)
C15 0.058(2) 0.080(3) 0.078(2) 0.013(2) -0.012(2) 0.004(2)
C16 0.056(2) 0.068(2) 0.060(2) -0.001(2) -0.0010(10) 0.008(2)
C17 0.046(2) 0.069(2) 0.069(2) 0.007(2) -0.0060(10) -0.005(2)

loop_
_atom_type_symbol
_atom_type_description
_atom_type_scat_dispersion_real
_atom_type_scat_dispersion_imag
_atom_type_scat_source
C C 0.003 0.002
;
International Tables for Crystallography (1992, Vol. C,
Tables 4.2.6.8 and 6.1.1.1)
;
H H 0.000 0.000
;
International Tables for Crystallography
(1992, Vol. C, Table 6.1.1.2)
;
N N 0.006 0.003
;
International Tables for Crystallography
(1992, Vol. C, Tables 4.2.6.8 and 6.1.1.1)
;
O O 0.011 0.006
;
International Tables for Crystallography
(1992, Vol. C, Tables 4.2.6.8 and 6.1.1.1)
;

loop_
_geom_angle_atom_site_label_1
_geom_angle_atom_site_label_2
_geom_angle_atom_site_label_3
_geom_angle_site_symmetry_1
_geom_angle_site_symmetry_2
_geom_angle_site_symmetry_3
_geom_angle
_geom_angle_publ_flag
C6 N4 C7 1_555 1_555 1_555 112.2(3) yes
C6 N4 C17 1_555 1_555 1_555 122.4(3) no
C7 N4 C17 1_555 1_555 1_555 125.4(3) no
C6 N5 C8 1_555 1_555 1_555 111.7(2) yes
C6 N5 C9 1_555 1_555 1_555 123.5(3) no
C8 N5 C9 1_555 1_555 1_555 124.7(3) no
O1 C6 N4 1_555 1_555 1_555 126.9(3) no
O1 C6 N5 1_555 1_555 1_555 126.6(3) no
N4 C6 N5 1_555 1_555 1_555 106.5(3) yes
O2 C7 N4 1_555 1_555 1_555 128.1(3) no
O2 C7 C8 1_555 1_555 1_555 126.8(3) no
N4 C7 C8 1_555 1_555 1_555 105.1(3) yes
O3 C8 N5 1_555 1_555 1_555 128.0(3) no
O3 C8 C7 1_555 1_555 1_555 127.5(3) no
N5 C8 C7 1_555 1_555 1_555 104.5(3) yes
N5 C9 C10 1_555 1_555 1_555 112.7(3) yes
N5 C9 H9A 1_555 1_555 1_555 109.2 no
N5 C9 H9B 1_555 1_555 1_555 108.7 no
C10 C9 H9A 1_555 1_555 1_555 108.9 no
C10 C9 H9B 1_555 1_555 1_555 108.8 no
H9A C9 H9B 1_555 1_555 1_555 108.5 no
C9 C10 C11 1_555 1_555 1_555 111.4(3) yes
C9 C10 H10A 1_555 1_555 1_555 109.6 no
C9 C10 H10B 1_555 1_555 1_555 109.3 no
C11 C10 H10A 1_555 1_555 1_555 109.0 no
C11 C10 H10B 1_555 1_555 1_555 108.4 no
H10A C10 H10B 1_555 1_555 1_555 109.1 no
C10 C11 C12 1_555 1_555 1_555 121.9(3) no
C10 C11 C16 1_555 1_555 1_555 120.2(3) no
C12 C11 C16 1_555 1_555 1_555 117.8(3) no
C11 C12 C13 1_555 1_555 1_555 120.7(4) no
C11 C12 H12 1_555 1_555 1_555 120.2 no
C13 C12 H12 1_555 1_555 1_555 119.0 no
C12 C13 C14 1_555 1_555 1_555 120.6(4) no
C12 C13 H13 1_555 1_555 1_555 120.6 no
C14 C13 H13 1_555 1_555 1_555 118.8 no
C13 C14 C15 1_555 1_555 1_555 119.0(4) no
C13 C14 H14 1_555 1_555 1_555 119.3 no
C15 C14 H14 1_555 1_555 1_555 121.7 no
C14 C15 C16 1_555 1_555 1_555 120.4(4) no
C14 C15 H15 1_555 1_555 1_555 120.4 no
C16 C15 H15 1_555 1_555 1_555 119.2 no
C11 C16 C15 1_555 1_555 1_555 121.4(3) no
C11 C16 H16 1_555 1_555 1_555 118.6 no
C15 C16 H16 1_555 1_555 1_555 119.9 no
N4 C17 H17A 1_555 1_555 1_555 109.8 no
N4 C17 H17B 1_555 1_555 1_555 109.1 no
N4 C17 H17C 1_555 1_555 1_555 110.2 no
H17A C17 H17B 1_555 1_555 1_555 108.3 no
H17A C17 H17C 1_555 1_555 1_555 110.5 no
H17B C17 H17C 1_555 1_555 1_555 109.0 no

loop_
_geom_bond_atom_site_label_1
_geom_bond_atom_site_label_2
_geom_bond_site_symmetry_1
_geom_bond_site_symmetry_2
_geom_bond_distance
_geom_bond_publ_flag
O1 C6 1_555 1_555 1.186(4) yes
O2 C7 1_555 1_555 1.200(4) yes
O3 C8 1_555 1_555 1.204(4) yes
N4 C6 1_555 1_555 1.391(4) yes
N4 C7 1_555 1_555 1.354(4) yes
N4 C17 1_555 1_555 1.461(4) yes
N5 C6 1_555 1_555 1.397(4) yes
N5 C8 1_555 1_555 1.367(4) yes
N5 C9 1_555 1_555 1.457(4) yes
C7 C8 1_555 1_555 1.539(5) yes
C9 C10 1_555 1_555 1.510(4) yes
C9 H9A 1_555 1_555 0.962 no
C9 H9B 1_555 1_555 0.970 no
C10 C11 1_555 1_555 1.509(4) yes
C10 H10A 1_555 1_555 0.957 no
C10 H10B 1_555 1_555 0.967 no
C11 C12 1_555 1_555 1.378(5) no
C11 C16 1_555 1_555 1.381(5) no
C12 C13 1_555 1_555 1.383(5) no
C12 H12 1_555 1_555 0.977 no
C13 C14 1_555 1_555 1.377(6) no
C13 H13 1_555 1_555 0.971 no
C14 C15 1_555 1_555 1.365(6) no
C14 H14 1_555 1_555 0.969 no
C15 C16 1_555 1_555 1.378(5) no
C15 H15 1_555 1_555 0.987 no
C16 H16 1_555 1_555 0.971 no
C17 H17A 1_555 1_555 0.958 no
C17 H17B 1_555 1_555 0.975 no
C17 H17C 1_555 1_555 0.951 no

loop_
_geom_torsion_atom_site_label_1
_geom_torsion_atom_site_label_2
_geom_torsion_atom_site_label_3
_geom_torsion_atom_site_label_4
_geom_torsion_site_symmetry_1
_geom_torsion_site_symmetry_2
_geom_torsion_site_symmetry_3
_geom_torsion_site_symmetry_4
_geom_torsion
_geom_torsion_publ_flag
O1 C6 N4 C7 1_555 1_555 1_555 1_555 -179.1(3) no
O1 C6 N4 C17 1_555 1_555 1_555 1_555 -2.4(5) no
O1 C6 N5 C8 1_555 1_555 1_555 1_555 179.4(3) no
O1 C6 N5 C9 1_555 1_555 1_555 1_555 -3.9(4) no
O2 C7 N4 C6 1_555 1_555 1_555 1_555 179.6(3) no
O2 C7 N4 C17 1_555 1_555 1_555 1_555 3.0(5) no
O2 C7 C8 O3 1_555 1_555 1_555 1_555 0.0(5) no
O2 C7 C8 N5 1_555 1_555 1_555 1_555 179.7(3) no
O3 C8 N5 C6 1_555 1_555 1_555 1_555 -179.9(3) no
O3 C8 N5 C9 1_555 1_555 1_555 1_555 3.4(5) no
O3 C8 C7 N4 1_555 1_555 1_555 1_555 -179.3(3) no
N4 C6 N5 C8 1_555 1_555 1_555 1_555 -1.1(3) no
N4 C6 N5 C9 1_555 1_555 1_555 1_555 175.6(2) no
N4 C7 C8 N5 1_555 1_555 1_555 1_555 0.5(3) no
N5 C6 N4 C7 1_555 1_555 1_555 1_555 1.4(3) no
N5 C6 N4 C17 1_555 1_555 1_555 1_555 178.2(3) no
N5 C9 C10 C11 1_555 1_555 1_555 1_555 173.8(3) yes
C6 N4 C7 C8 1_555 1_555 1_555 1_555 -1.2(3) no
C6 N5 C8 C7 1_555 1_555 1_555 1_555 0.4(3) no
C6 N5 C9 C10 1_555 1_555 1_555 1_555 94.1(4) yes
C7 C8 N5 C9 1_555 1_555 1_555 1_555 -176.3(3) no
C8 N5 C9 C10 1_555 1_555 1_555 1_555 -89.6(3) no
C8 C7 N4 C17 1_555 1_555 1_555 1_555 -177.8(3) no
C9 C10 C11 C12 1_555 1_555 1_555 1_555 92.2(4) no
C9 C10 C11 C16 1_555 1_555 1_555 1_555 -86.4(4) no
C10 C11 C12 C13 1_555 1_555 1_555 1_555 -178.8(3) no
C10 C11 C16 C15 1_555 1_555 1_555 1_555 178.8(3) no
C11 C12 C13 C14 1_555 1_555 1_555 1_555 -0.5(6) no
C11 C16 C15 C14 1_555 1_555 1_555 1_555 0.5(6) no
C12 C11 C16 C15 1_555 1_555 1_555 1_555 0.2(5) no
C12 C13 C14 C15 1_555 1_555 1_555 1_555 1.2(6) no
C13 C12 C11 C16 1_555 1_555 1_555 1_555 -0.2(5) no
C13 C14 C15 C16 1_555 1_555 1_555 1_555 -1.2(6) no
